data_2014086
loop_
_publ_author_name
'Muller, Alfred'
'Roodt, Andreas'

_publ_section_title <i>cis</i>-Diphenylbis(1,3,5-triaza-7-phosphaadamantane-\k<i>P</i>)platinum(II)
_journal_issue 6
_journal_name_full 'Acta Crystallographica Section C'
_journal_page_first m266
_journal_page_last m268
_journal_paper_doi 10.1107/S0108270104009096
_journal_volume 60
_journal_year 2004
_chemical_formula_iupac '[Pt (C6 H5)2 (C6 H12 N3 P)2]'
_chemical_formula_moiety 'C24 H34 N6 P2 Pt1'
_chemical_formula_sum 'C24 H34 N6 P2 Pt'
_chemical_formula_weight 663.6
_chemical_name_systematic
;
cis-Diphenylbis(1,3,5-triaza-7-phosphaadamantane-\kP)platinum(II)
;
_space_group_IT_number 2
_symmetry_cell_setting triclinic
_symmetry_space_group_name_Hall '-P 1'
_symmetry_space_group_name_H-M 'P -1'
_audit_creation_method 'WinGX routine CIF_UPDATE'
_cell_angle_alpha 86.112(5)
_cell_angle_beta 83.778(5)
_cell_angle_gamma 88.080(5)
_cell_formula_units_Z 2
_cell_length_a 9.616(5)
_cell_length_b 10.395(5)
_cell_length_c 12.477(5)
_cell_measurement_reflns_used 3164
_cell_measurement_temperature 293(2)
_cell_measurement_theta_max 24
_cell_measurement_theta_min 2
_cell_volume 1236.5(10)
_computing_cell_refinement 'SAINT-Plus (Bruker, 1999)'
_computing_data_collection 'SMART-NT (Bruker, 1998)'
_computing_data_reduction 'SAINT-Plus and XPREP (Bruker, 1999)'
_computing_molecular_graphics 'DIAMOND (Brandenburg & Berndt, 2001)'
_computing_publication_material 'WinGX (Farrugia, 1999)'
_computing_structure_refinement 'SHELXL97 (Sheldrick, 1997)'
_computing_structure_solution 'SIR97 (Altomare et al., 1999)'
_diffrn_measured_fraction_theta_full 0.995
_diffrn_measured_fraction_theta_max 0.88
_diffrn_measurement_device_type 'Bruker SMART CCD 1K area-detector'
_diffrn_measurement_method \w
_diffrn_radiation_monochromator graphite
_diffrn_radiation_source 'rotating anode'
_diffrn_radiation_type MoK\a
_diffrn_radiation_wavelength 0.71069
_diffrn_reflns_av_R_equivalents 0.0477
_diffrn_reflns_limit_h_max 14
_diffrn_reflns_limit_h_min -14
_diffrn_reflns_limit_k_max 15
_diffrn_reflns_limit_k_min -12
_diffrn_reflns_limit_l_max 18
_diffrn_reflns_limit_l_min -17
_diffrn_reflns_number 12595
_diffrn_reflns_theta_full 28.14
_diffrn_reflns_theta_max 31.61
_diffrn_reflns_theta_min 1.65
_diffrn_standards_decay_% 0
_diffrn_standards_interval_count 0
_diffrn_standards_interval_time 0
_diffrn_standards_number 0
_exptl_absorpt_coefficient_mu 5.828
_exptl_absorpt_correction_T_max 0.77
_exptl_absorpt_correction_T_min 0.69
_exptl_absorpt_correction_type multi-scan
_exptl_absorpt_process_details '(SADABS; Bruker, 1998)'
_exptl_crystal_colour colourless
_exptl_crystal_density_diffrn 1.782
_exptl_crystal_density_meas ?
_exptl_crystal_density_method 'not measured'
_exptl_crystal_description needles
_exptl_crystal_F_000 656
_exptl_crystal_size_max 0.22
_exptl_crystal_size_mid 0.06
_exptl_crystal_size_min 0.04
_refine_diff_density_max 0.991
_refine_diff_density_min -0.715
_refine_ls_extinction_method none
_refine_ls_goodness_of_fit_ref 0.883
_refine_ls_hydrogen_treatment constr
_refine_ls_matrix_type full
_refine_ls_number_parameters 298
_refine_ls_number_reflns 7326
_refine_ls_number_restraints 0
_refine_ls_restrained_S_all 0.883
_refine_ls_R_factor_gt 0.0453
_refine_ls_shift/su_max 0.001
_refine_ls_structure_factor_coef Fsqd
_refine_ls_weighting_details 'calc w = 1/[\s^2^(Fo^2^)+(0.0291P)^2^] where P=(Fo^2^+2Fc^2^)/3'
_refine_ls_weighting_scheme calc
_refine_ls_wR_factor_ref 0.0833
_reflns_number_gt 4483
_reflns_number_total 7326
_reflns_threshold_expression I>2\s(I)
_cod_data_source_file tr1089.cif
_cod_data_source_block I
_cod_depositor_comments
;
The following automatic conversions were performed:
'_symmetry_cell_setting' value 'Triclinic' changed to 'triclinic'
according to '/home/saulius/struct/CIF-dictionaries/cif_core.dic'
dictionary named 'cif_core.dic' version 2.4.1 from 2010-06-29.

Automatic conversion script
Id: cif_fix_enum 1527 2010-12-29 10:47:43Z saulius 

The following automatic conversions were performed:

'_symmetry_cell_setting' value 'Triclinic' changed to 'triclinic'
according to /home/saulius/struct/CIF-dictionaries/cif_core.dic
dictionary named 'cif_core.dic' version 2.4.1 from 2010-06-29.

Automatic conversion script
Id: cif_fix_values 1715 2011-07-08 13:25:40Z adriana 

The following automatic conversions were performed:

'_exptl_crystal_density_meas' value 'not measured' was changed to '?'
- the value is perceived as not measured.

Automatic conversion script
Id: cif_fix_values 3008 2015-01-20 13:52:24Z robertas 
;
_cod_original_formula_sum 'C24 H34 N6 P2 Pt1'
_cod_database_code 2014086
_cod_database_fobs_code 2014086

loop_
_symmetry_equiv_pos_as_xyz
'x, y, z'
'-x, -y, -z'

loop_
_atom_site_label
_atom_site_fract_x
_atom_site_fract_y
_atom_site_fract_z
_atom_site_U_iso_or_equiv
_atom_site_adp_type
_atom_site_calc_flag
_atom_site_refinement_flags
_atom_site_occupancy
_atom_site_disorder_assembly
_atom_site_disorder_group
_atom_site_type_symbol
Pt 0.50181(2) 0.09446(2) 0.747341(18) 0.03617(8) Uani d . 1 . . Pt
P1 0.69748(15) 0.18241(14) 0.65355(12) 0.0386(4) Uani d . 1 . . P
P2 0.38910(15) 0.27971(14) 0.80416(12) 0.0386(3) Uani d . 1 . . P
C31 0.3374(5) -0.0104(5) 0.8219(4) 0.0349(13) Uani d . 1 . . C
N11 0.8357(5) 0.3793(4) 0.5292(4) 0.0421(12) Uani d . 1 . . N
N21 0.3955(5) 0.5123(4) 0.8994(4) 0.0480(12) Uani d . 1 . . N
C12 0.7886(6) 0.0953(5) 0.5415(5) 0.0451(14) Uani d . 1 . . C
H12A 0.8133 0.0088 0.5685 0.054 Uiso calc R 1 . . H
H12B 0.7251 0.0879 0.487 0.054 Uiso calc R 1 . . H
N22 0.2336(6) 0.5020(6) 0.7609(4) 0.0674(16) Uani d . 1 . . N
C11 0.8515(6) 0.2010(5) 0.7277(4) 0.0413(14) Uani d . 1 . . C
H11A 0.8268 0.2591 0.7848 0.05 Uiso calc R 1 . . H
H11B 0.8776 0.1179 0.7609 0.05 Uiso calc R 1 . . H
C41 0.5886(6) -0.0829(5) 0.7087(5) 0.0428(14) Uani d . 1 . . C
N12 0.9719(5) 0.2519(4) 0.6565(4) 0.0425(12) Uani d . 1 . . N
C32 0.2223(6) -0.0276(6) 0.7694(6) 0.0563(17) Uani d . 1 . . C
H32 0.2207 0.0081 0.6991 0.068 Uiso calc R 1 . . H
C13 0.6967(6) 0.3454(5) 0.5820(5) 0.0440(14) Uani d . 1 . . C
H13A 0.6309 0.3478 0.5281 0.053 Uiso calc R 1 . . H
H13B 0.6652 0.4089 0.6334 0.053 Uiso calc R 1 . . H
C14 0.9380(6) 0.3777(5) 0.6071(5) 0.0472(15) Uani d . 1 . . C
H14A 1.0236 0.4143 0.5712 0.057 Uiso calc R 1 . . H
H14B 0.9031 0.4333 0.6639 0.057 Uiso calc R 1 . . H
C23 0.4853(6) 0.4001(5) 0.8672(5) 0.0445(14) Uani d . 1 . . C
H23A 0.5231 0.3595 0.9305 0.053 Uiso calc R 1 . . H
H23B 0.5632 0.4297 0.8166 0.053 Uiso calc R 1 . . H
C33 0.1078(7) -0.0963(7) 0.8170(8) 0.078(2) Uani d . 1 . . C
H33 0.0331 -0.1074 0.7773 0.094 Uiso calc R 1 . . H
N13 0.9152(5) 0.1579(4) 0.4911(4) 0.0420(11) Uani d . 1 . . N
C15 1.0153(6) 0.1658(5) 0.5693(5) 0.0449(14) Uani d . 1 . . C
H15A 1.1031 0.1953 0.5315 0.054 Uiso calc R 1 . . H
H15B 1.0323 0.0798 0.6014 0.054 Uiso calc R 1 . . H
C21 0.3017(7) 0.3903(6) 0.7094(5) 0.0612(18) Uani d . 1 . . C
H21A 0.3702 0.4203 0.6511 0.073 Uiso calc R 1 . . H
H21B 0.232 0.3434 0.6783 0.073 Uiso calc R 1 . . H
C16 0.8845(6) 0.2880(6) 0.4470(5) 0.0485(15) Uani d . 1 . . C
H16A 0.8134 0.2837 0.3979 0.058 Uiso calc R 1 . . H
H16B 0.9683 0.3211 0.4053 0.058 Uiso calc R 1 . . H
C44 0.7177(10) -0.3142(8) 0.6517(12) 0.114(5) Uani d . 1 . . C
H44 0.7608 -0.392 0.6328 0.137 Uiso calc R 1 . . H
C45 0.7506(9) -0.2617(8) 0.7425(9) 0.097(3) Uani d . 1 . . C
H45 0.8157 -0.3025 0.7841 0.116 Uiso calc R 1 . . H
C25 0.1234(7) 0.4607(8) 0.8480(7) 0.081(2) Uani d . 1 . . C
H25A 0.0709 0.5364 0.8728 0.097 Uiso calc R 1 . . H
H25B 0.0591 0.4061 0.8186 0.097 Uiso calc R 1 . . H
C43 0.6259(9) -0.2586(8) 0.5886(8) 0.093(3) Uani d . 1 . . C
H43 0.6062 -0.2959 0.5264 0.111 Uiso calc R 1 . . H
C46 0.6854(7) -0.1464(7) 0.7718(6) 0.069(2) Uani d . 1 . . C
H46 0.7061 -0.1106 0.8344 0.082 Uiso calc R 1 . . H
C26 0.2805(7) 0.4704(6) 0.9803(5) 0.0531(16) Uani d . 1 . . C
H26A 0.3201 0.423 1.04 0.064 Uiso calc R 1 . . H
H26B 0.232 0.5463 1.0083 0.064 Uiso calc R 1 . . H
N23 0.1794(5) 0.3903(5) 0.9407(5) 0.0591(15) Uani d . 1 . . N
C35 0.2158(11) -0.1306(7) 0.9743(6) 0.089(3) Uani d . 1 . . C
H35 0.2143 -0.1646 1.0453 0.107 Uiso calc R 1 . . H
C42 0.5595(6) -0.1405(6) 0.6196(6) 0.064(2) Uani d . 1 . . C
H42 0.4939 -0.1015 0.5775 0.077 Uiso calc R 1 . . H
C36 0.3318(8) -0.0646(6) 0.9263(5) 0.067(2) Uani d . 1 . . C
H36 0.4077 -0.0566 0.9655 0.08 Uiso calc R 1 . . H
C22 0.2414(6) 0.2641(6) 0.9124(5) 0.0576(18) Uani d . 1 . . C
H22A 0.17 0.2121 0.8886 0.069 Uiso calc R 1 . . H
H22B 0.2744 0.2197 0.9761 0.069 Uiso calc R 1 . . H
C24 0.3350(7) 0.5772(6) 0.8080(5) 0.0604(18) Uani d . 1 . . C
H24A 0.4101 0.5998 0.7523 0.073 Uiso calc R 1 . . H
H24B 0.2893 0.6568 0.8309 0.073 Uiso calc R 1 . . H
C34 0.1031(9) -0.1463(7) 0.9177(9) 0.092(3) Uani d . 1 . . C
H34 0.0254 -0.1909 0.9495 0.11 Uiso calc R 1 . . H

loop_
_atom_site_aniso_label
_atom_site_aniso_U_11
_atom_site_aniso_U_22
_atom_site_aniso_U_33
_atom_site_aniso_U_12
_atom_site_aniso_U_13
_atom_site_aniso_U_23
Pt 0.03085(11) 0.02975(12) 0.04618(14) -0.00309(8) 0.00612(9) -0.00511(9)
P1 0.0341(8) 0.0285(8) 0.0507(9) -0.0024(6) 0.0074(7) -0.0028(7)
P2 0.0327(7) 0.0350(8) 0.0472(9) -0.0032(6) 0.0050(7) -0.0106(7)
C31 0.037(3) 0.027(3) 0.040(3) -0.002(2) 0.004(3) -0.006(2)
N11 0.041(3) 0.036(3) 0.046(3) -0.001(2) 0.002(2) 0.010(2)
N21 0.056(3) 0.037(3) 0.052(3) -0.001(2) -0.004(3) -0.014(2)
C12 0.037(3) 0.040(3) 0.059(4) 0.000(3) 0.004(3) -0.018(3)
N22 0.081(4) 0.064(4) 0.060(4) 0.037(3) -0.025(3) -0.021(3)
C11 0.047(3) 0.037(3) 0.035(3) 0.005(3) 0.011(3) 0.000(3)
C41 0.038(3) 0.030(3) 0.057(4) -0.005(3) 0.009(3) -0.001(3)
N12 0.037(3) 0.042(3) 0.047(3) -0.007(2) -0.004(2) 0.004(2)
C32 0.038(3) 0.050(4) 0.078(5) -0.002(3) 0.000(3) 0.008(4)
C13 0.040(3) 0.032(3) 0.059(4) -0.001(3) 0.000(3) 0.000(3)
C14 0.045(3) 0.033(3) 0.062(4) -0.006(3) 0.000(3) 0.002(3)
C23 0.038(3) 0.045(4) 0.051(4) -0.002(3) -0.003(3) -0.011(3)
C33 0.036(4) 0.050(4) 0.145(8) -0.003(3) 0.011(5) -0.011(5)
N13 0.039(3) 0.041(3) 0.045(3) -0.003(2) 0.003(2) -0.001(2)
C15 0.037(3) 0.039(3) 0.056(4) 0.002(3) 0.001(3) 0.003(3)
C21 0.067(4) 0.071(5) 0.049(4) 0.023(4) -0.017(3) -0.027(4)
C16 0.051(4) 0.049(4) 0.041(3) 0.003(3) 0.006(3) 0.007(3)
C44 0.060(6) 0.036(5) 0.234(15) -0.009(4) 0.050(8) -0.017(7)
C45 0.064(5) 0.049(5) 0.162(10) 0.025(4) 0.026(6) 0.042(6)
C25 0.045(4) 0.100(6) 0.102(6) 0.026(4) -0.006(4) -0.055(5)
C43 0.062(5) 0.076(6) 0.139(8) -0.033(5) 0.038(5) -0.065(6)
C46 0.060(4) 0.061(5) 0.074(5) 0.008(4) 0.018(4) 0.023(4)
C26 0.068(4) 0.048(4) 0.042(3) 0.000(3) 0.009(3) -0.013(3)
N23 0.043(3) 0.063(4) 0.071(4) -0.003(3) 0.010(3) -0.027(3)
C35 0.161(9) 0.055(5) 0.044(4) -0.038(6) 0.033(5) -0.001(4)
C42 0.038(4) 0.049(4) 0.106(6) -0.007(3) 0.000(4) -0.028(4)
C36 0.098(6) 0.058(5) 0.046(4) -0.022(4) -0.013(4) -0.003(3)
C22 0.050(4) 0.051(4) 0.068(4) -0.009(3) 0.022(3) -0.017(3)
C24 0.081(5) 0.040(4) 0.059(4) 0.014(4) -0.004(4) -0.006(3)
C34 0.084(6) 0.047(5) 0.131(8) -0.024(4) 0.068(6) -0.022(5)

loop_
_atom_type_symbol
_atom_type_description
_atom_type_scat_dispersion_real
_atom_type_scat_dispersion_imag
_atom_type_scat_source
C C 0.0033 0.0016 'International Tables Vol C Tables 4.2.6.8 and 6.1.1.4'
H H 0 0 'International Tables Vol C Tables 4.2.6.8 and 6.1.1.4'
N N 0.0061 0.0033 'International Tables Vol C Tables 4.2.6.8 and 6.1.1.4'
P P 0.1023 0.0942 'International Tables Vol C Tables 4.2.6.8 and 6.1.1.4'
Pt Pt -1.7033 8.3905 'International Tables Vol C Tables 4.2.6.8 and 6.1.1.4'

loop_
_geom_angle_atom_site_label_1
_geom_angle_atom_site_label_2
_geom_angle_atom_site_label_3
_geom_angle
_geom_angle_publ_flag
C31 Pt C41 84.6(2) y
C31 Pt P1 171.24(15) y
C41 Pt P1 86.71(15) y
C31 Pt P2 89.40(15) y
C41 Pt P2 173.77(15) y
P1 Pt P2 99.28(6) y
C12 P1 C11 97.1(3) y
C12 P1 C13 97.2(3) y
C11 P1 C13 97.9(3) y
C12 P1 Pt 118.57(19) ?
C11 P1 Pt 117.89(17) ?
C13 P1 Pt 122.91(18) ?
C21 P2 C23 98.4(3) y
C21 P2 C22 97.8(3) y
C23 P2 C22 96.7(3) y
C21 P2 Pt 120.8(2) ?
C23 P2 Pt 120.05(19) ?
C22 P2 Pt 118.0(2) ?
C32 C31 C36 115.6(6) ?
C32 C31 Pt 120.4(4) ?
C36 C31 Pt 124.0(5) ?
C14 N11 C13 111.2(4) ?
C14 N11 C16 108.3(4) ?
C13 N11 C16 110.8(4) ?
C24 N21 C26 108.1(5) ?
C24 N21 C23 111.8(5) ?
C26 N21 C23 110.1(4) ?
N13 C12 P1 113.5(4) ?
N13 C12 H12A 108.9 ?
P1 C12 H12A 108.9 ?
N13 C12 H12B 108.9 ?
P1 C12 H12B 108.9 ?
H12A C12 H12B 107.7 ?
C24 N22 C21 111.1(5) ?
C24 N22 C25 108.3(5) ?
C21 N22 C25 110.9(6) ?
N12 C11 P1 112.1(4) ?
N12 C11 H11A 109.2 ?
P1 C11 H11A 109.2 ?
N12 C11 H11B 109.2 ?
P1 C11 H11B 109.2 ?
H11A C11 H11B 107.9 ?
C42 C41 C46 117.2(6) ?
C42 C41 Pt 121.8(5) ?
C46 C41 Pt 120.9(5) ?
C14 N12 C11 110.9(4) ?
C14 N12 C15 107.9(4) ?
C11 N12 C15 111.3(4) ?
C31 C32 C33 122.5(7) ?
C31 C32 H32 118.7 ?
C33 C32 H32 118.7 ?
N11 C13 P1 112.0(4) ?
N11 C13 H13A 109.2 ?
P1 C13 H13A 109.2 ?
N11 C13 H13B 109.2 ?
P1 C13 H13B 109.2 ?
H13A C13 H13B 107.9 ?
N12 C14 N11 115.6(5) ?
N12 C14 H14A 108.4 ?
N11 C14 H14A 108.4 ?
N12 C14 H14B 108.4 ?
N11 C14 H14B 108.4 ?
H14A C14 H14B 107.4 ?
N21 C23 P2 112.4(4) ?
N21 C23 H23A 109.1 ?
P2 C23 H23A 109.1 ?
N21 C23 H23B 109.1 ?
P2 C23 H23B 109.1 ?
H23A C23 H23B 107.9 ?
C34 C33 C32 121.2(8) ?
C34 C33 H33 119.4 ?
C32 C33 H33 119.4 ?
C15 N13 C16 108.4(4) ?
C15 N13 C12 110.4(4) ?
C16 N13 C12 111.5(4) ?
N13 C15 N12 114.8(4) ?
N13 C15 H15A 108.6 ?
N12 C15 H15A 108.6 ?
N13 C15 H15B 108.6 ?
N12 C15 H15B 108.6 ?
H15A C15 H15B 107.5 ?
N22 C21 P2 112.9(4) ?
N22 C21 H21A 109 ?
P2 C21 H21A 109 ?
N22 C21 H21B 109 ?
P2 C21 H21B 109 ?
H21A C21 H21B 107.8 ?
N13 C16 N11 114.2(4) ?
N13 C16 H16A 108.7 ?
N11 C16 H16A 108.7 ?
N13 C16 H16B 108.7 ?
N11 C16 H16B 108.7 ?
H16A C16 H16B 107.6 ?
C43 C44 C45 122.8(9) ?
C43 C44 H44 118.6 ?
C45 C44 H44 118.6 ?
C44 C45 C46 118.9(9) ?
C44 C45 H45 120.6 ?
C46 C45 H45 120.6 ?
N23 C25 N22 113.3(5) ?
N23 C25 H25A 108.9 ?
N22 C25 H25A 108.9 ?
N23 C25 H25B 108.9 ?
N22 C25 H25B 108.9 ?
H25A C25 H25B 107.7 ?
C44 C43 C42 117.8(9) ?
C44 C43 H43 121.1 ?
C42 C43 H43 121.1 ?
C45 C46 C41 121.1(8) ?
C45 C46 H46 119.5 ?
C41 C46 H46 119.5 ?
N23 C26 N21 114.9(5) ?
N23 C26 H26A 108.6 ?
N21 C26 H26A 108.6 ?
N23 C26 H26B 108.6 ?
N21 C26 H26B 108.6 ?
H26A C26 H26B 107.5 ?
C26 N23 C25 108.3(6) ?
C26 N23 C22 111.5(5) ?
C25 N23 C22 111.8(5) ?
C34 C35 C36 120.6(7) ?
C34 C35 H35 119.7 ?
C36 C35 H35 119.7 ?
C41 C42 C43 122.2(7) ?
C41 C42 H42 118.9 ?
C43 C42 H42 118.9 ?
C31 C36 C35 121.6(7) ?
C31 C36 H36 119.2 ?
C35 C36 H36 119.2 ?
N23 C22 P2 112.1(4) ?
N23 C22 H22A 109.2 ?
P2 C22 H22A 109.2 ?
N23 C22 H22B 109.2 ?
P2 C22 H22B 109.2 ?
H22A C22 H22B 107.9 ?
N21 C24 N22 114.9(5) ?
N21 C24 H24A 108.5 ?
N22 C24 H24A 108.5 ?
N21 C24 H24B 108.5 ?
N22 C24 H24B 108.5 ?
H24A C24 H24B 107.5 ?
C33 C34 C35 118.4(7) ?
C33 C34 H34 120.8 ?
C35 C34 H34 120.8 ?

loop_
_geom_bond_atom_site_label_1
_geom_bond_atom_site_label_2
_geom_bond_site_symmetry_2
_geom_bond_distance
_geom_bond_publ_flag
Pt C31 . 2.052(5) y
Pt C41 . 2.064(6) y
Pt P1 . 2.2888(16) y
Pt P2 . 2.2944(17) y
P1 C12 . 1.843(5) ?
P1 C11 . 1.851(6) ?
P1 C13 . 1.861(5) ?
P2 C21 . 1.841(6) ?
P2 C23 . 1.846(6) ?
P2 C22 . 1.854(6) ?
C31 C32 . 1.369(8) ?
C31 C36 . 1.380(8) ?
N11 C14 . 1.455(7) ?
N11 C13 . 1.468(7) ?
N11 C16 . 1.473(7) ?
N21 C24 . 1.452(8) ?
N21 C26 . 1.471(7) ?
N21 C23 . 1.479(7) ?
C12 N13 . 1.460(6) ?
C12 H12A . 0.97 ?
C12 H12B . 0.97 ?
N22 C24 . 1.464(8) ?
N22 C21 . 1.466(8) ?
N22 C25 . 1.485(9) ?
C11 N12 . 1.470(6) ?
C11 H11A . 0.97 ?
C11 H11B . 0.97 ?
C41 C42 . 1.358(8) ?
C41 C46 . 1.403(9) ?
N12 C14 . 1.450(7) ?
N12 C15 . 1.473(7) ?
C32 C33 . 1.388(9) ?
C32 H32 . 0.93 ?
C13 H13A . 0.97 ?
C13 H13B . 0.97 ?
C14 H14A . 0.97 ?
C14 H14B . 0.97 ?
C23 H23A . 0.97 ?
C23 H23B . 0.97 ?
C33 C34 . 1.324(11) ?
C33 H33 . 0.93 ?
N13 C15 . 1.450(7) ?
N13 C16 . 1.459(7) ?
C15 H15A . 0.97 ?
C15 H15B . 0.97 ?
C21 H21A . 0.97 ?
C21 H21B . 0.97 ?
C16 H16A . 0.97 ?
C16 H16B . 0.97 ?
C44 C43 . 1.337(13) ?
C44 C45 . 1.362(14) ?
C44 H44 . 0.93 ?
C45 C46 . 1.386(10) ?
C45 H45 . 0.93 ?
C25 N23 . 1.469(9) ?
C25 H25A . 0.97 ?
C25 H25B . 0.97 ?
C43 C42 . 1.422(10) ?
C43 H43 . 0.93 ?
C46 H46 . 0.93 ?
C26 N23 . 1.448(7) ?
C26 H26A . 0.97 ?
C26 H26B . 0.97 ?
N23 C22 . 1.473(8) ?
C35 C34 . 1.376(12) ?
C35 C36 . 1.387(10) ?
C35 H35 . 0.93 ?
C42 H42 . 0.93 ?
C36 H36 . 0.93 ?
C22 H22A . 0.97 ?
C22 H22B . 0.97 ?
C24 H24A . 0.97 ?
C24 H24B . 0.97 ?
C34 H34 . 0.93 ?
